data_4344295
loop_
_publ_author_name
'Goldfield, S.A.'
'Raymond, K.N.'

_publ_section_title
;
 Axial bond length contraction in Cu X5 complexes. the structures of
 hexaamminechromium(III)pentabromocuprate(II) and
 hexaamminechromium(III)tribromodichlorocuprate(II)
;
_journal_name_full 'Inorganic Chemistry'
_journal_page_first 2604
_journal_page_last 2607
_journal_volume 10
_journal_year 1971
_chemical_formula_sum 'Br5 Cr Cu H18 N6'
_chemical_name_systematic '(Cr (N H3)6) (Cu Br5)'
_space_group_IT_number 228
_symmetry_space_group_name_Hall '-F 4ud 2vw 3'
_symmetry_space_group_name_H-M 'F d -3 c :2'
_cell_angle_alpha 90
_cell_angle_beta 90
_cell_angle_gamma 90
_cell_formula_units_Z 32
_cell_length_a 23.042
_cell_length_b 23.042
_cell_length_c 23.042
_cell_volume 12233.776
_citation_journal_id_ASTM INOCAJ
_cod_data_source_file Goldfield_INOCAJ_1971_1065.cif
_cod_data_source_block H18Br5Cr1Cu1N6
_cod_original_cell_volume 12233.78
_cod_original_formula_sum 'H18 Br5 Cr1 Cu1 N6'
_cod_database_code 4344295

loop_
_symmetry_equiv_pos_as_xyz
x,y,z
-y+1/2,x+1/4,z+1/4
-x+1/4,-y+3/4,z+1/2
y+3/4,-x+1/2,z+3/4
x,-y+1/4,-z+1/4
y+1/4,x+1/4,-z+1/2
-x+1/4,y+1/2,-z+3/4
-y,-x+1/2,-z
z,x,y
-x+1/2,z+1/4,y+1/4
-z+1/4,-x+3/4,y+1/2
x+3/4,-z+1/2,y+3/4
z,-x+1/4,-y+1/4
x+1/4,z+1/4,-y+1/2
-z+1/4,x+1/2,-y+3/4
-x,-z+1/2,-y
y,z,x
y+1/2,-z+1/4,-x+3/4
z+1/4,y+3/4,-x
-y+3/4,z+1/2,-x+1/4
-z+1/2,-y+1/2,-x+1/2
-y+1/4,-z+1/4,x
z+1/4,-y,x+3/4
-z,y+3/4,x+1/4
-x,-y,-z
y-1/2,-x-1/4,-z-1/4
x-1/4,y-3/4,-z-1/2
-y-3/4,x-1/2,-z-3/4
-x,y-1/4,z-1/4
-y-1/4,-x-1/4,z-1/2
x-1/4,-y-1/2,z-3/4
y,x-1/2,z
-z,-x,-y
x-1/2,-z-1/4,-y-1/4
z-1/4,x-3/4,-y-1/2
-x-3/4,z-1/2,-y-3/4
-z,x-1/4,y-1/4
-x-1/4,-z-1/4,y-1/2
z-1/4,-x-1/2,y-3/4
x,z-1/2,y
-y,-z,-x
-y-1/2,z-1/4,x-3/4
-z-1/4,-y-3/4,x
y-3/4,-z-1/2,x-1/4
z-1/2,y-1/2,x-1/2
y-1/4,z-1/4,-x
-z-1/4,y,-x-3/4
z,-y-3/4,-x-1/4
x,y+1/2,z+1/2
-y+1/2,x+3/4,z+3/4
-x+1/4,-y+5/4,z+1
y+3/4,-x+1,z+5/4
x,-y+3/4,-z+3/4
y+1/4,x+3/4,-z+1
-x+1/4,y+1,-z+5/4
-y,-x+1,-z+1/2
z,x+1/2,y+1/2
-x+1/2,z+3/4,y+3/4
-z+1/4,-x+5/4,y+1
x+3/4,-z+1,y+5/4
z,-x+3/4,-y+3/4
x+1/4,z+3/4,-y+1
-z+1/4,x+1,-y+5/4
-x,-z+1,-y+1/2
y,z+1/2,x+1/2
y+1/2,-z+3/4,-x+5/4
z+1/4,y+5/4,-x+1/2
-y+3/4,z+1,-x+3/4
-z+1/2,-y+1,-x+1
-y+1/4,-z+3/4,x+1/2
z+1/4,-y+1/2,x+5/4
-z,y+5/4,x+3/4
-x,-y+1/2,-z+1/2
y-1/2,-x+1/4,-z+1/4
x-1/4,y-1/4,-z
-y-3/4,x,-z-1/4
-x,y+1/4,z+1/4
-y-1/4,-x+1/4,z
x-1/4,-y,z-1/4
y,x,z+1/2
-z,-x+1/2,-y+1/2
x-1/2,-z+1/4,-y+1/4
z-1/4,x-1/4,-y
-x-3/4,z,-y-1/4
-z,x+1/4,y+1/4
-x-1/4,-z+1/4,y
z-1/4,-x,y-1/4
x,z,y+1/2
-y,-z+1/2,-x+1/2
-y-1/2,z+1/4,x-1/4
-z-1/4,-y-1/4,x+1/2
y-3/4,-z,x+1/4
z-1/2,y,x
y-1/4,z+1/4,-x+1/2
-z-1/4,y+1/2,-x-1/4
z,-y-1/4,-x+1/4
x+1/2,y,z+1/2
-y+1,x+1/4,z+3/4
-x+3/4,-y+3/4,z+1
y+5/4,-x+1/2,z+5/4
x+1/2,-y+1/4,-z+3/4
y+3/4,x+1/4,-z+1
-x+3/4,y+1/2,-z+5/4
-y+1/2,-x+1/2,-z+1/2
z+1/2,x,y+1/2
-x+1,z+1/4,y+3/4
-z+3/4,-x+3/4,y+1
x+5/4,-z+1/2,y+5/4
z+1/2,-x+1/4,-y+3/4
x+3/4,z+1/4,-y+1
-z+3/4,x+1/2,-y+5/4
-x+1/2,-z+1/2,-y+1/2
y+1/2,z,x+1/2
y+1,-z+1/4,-x+5/4
z+3/4,y+3/4,-x+1/2
-y+5/4,z+1/2,-x+3/4
-z+1,-y+1/2,-x+1
-y+3/4,-z+1/4,x+1/2
z+3/4,-y,x+5/4
-z+1/2,y+3/4,x+3/4
-x+1/2,-y,-z+1/2
y,-x-1/4,-z+1/4
x+1/4,y-3/4,-z
-y-1/4,x-1/2,-z-1/4
-x+1/2,y-1/4,z+1/4
-y+1/4,-x-1/4,z
x+1/4,-y-1/2,z-1/4
y+1/2,x-1/2,z+1/2
-z+1/2,-x,-y+1/2
x,-z-1/4,-y+1/4
z+1/4,x-3/4,-y
-x-1/4,z-1/2,-y-1/4
-z+1/2,x-1/4,y+1/4
-x+1/4,-z-1/4,y
z+1/4,-x-1/2,y-1/4
x+1/2,z-1/2,y+1/2
-y+1/2,-z,-x+1/2
-y,z-1/4,x-1/4
-z+1/4,-y-3/4,x+1/2
y-1/4,-z-1/2,x+1/4
z,y-1/2,x
y+1/4,z-1/4,-x+1/2
-z+1/4,y,-x-1/4
z+1/2,-y-3/4,-x+1/4
x+1/2,y+1/2,z
-y+1,x+3/4,z+1/4
-x+3/4,-y+5/4,z+1/2
y+5/4,-x+1,z+3/4
x+1/2,-y+3/4,-z+1/4
y+3/4,x+3/4,-z+1/2
-x+3/4,y+1,-z+3/4
-y+1/2,-x+1,-z
z+1/2,x+1/2,y
-x+1,z+3/4,y+1/4
-z+3/4,-x+5/4,y+1/2
x+5/4,-z+1,y+3/4
z+1/2,-x+3/4,-y+1/4
x+3/4,z+3/4,-y+1/2
-z+3/4,x+1,-y+3/4
-x+1/2,-z+1,-y
y+1/2,z+1/2,x
y+1,-z+3/4,-x+3/4
z+3/4,y+5/4,-x
-y+5/4,z+1,-x+1/4
-z+1,-y+1,-x+1/2
-y+3/4,-z+3/4,x
z+3/4,-y+1/2,x+3/4
-z+1/2,y+5/4,x+1/4
-x+1/2,-y+1/2,-z
y,-x+1/4,-z-1/4
x+1/4,y-1/4,-z-1/2
-y-1/4,x,-z-3/4
-x+1/2,y+1/4,z-1/4
-y+1/4,-x+1/4,z-1/2
x+1/4,-y,z-3/4
y+1/2,x,z
-z+1/2,-x+1/2,-y
x,-z+1/4,-y-1/4
z+1/4,x-1/4,-y-1/2
-x-1/4,z,-y-3/4
-z+1/2,x+1/4,y-1/4
-x+1/4,-z+1/4,y-1/2
z+1/4,-x,y-3/4
x+1/2,z,y
-y+1/2,-z+1/2,-x
-y,z+1/4,x-3/4
-z+1/4,-y-1/4,x
y-1/4,-z,x-1/4
z,y,x-1/2
y+1/4,z+1/4,-x
-z+1/4,y+1/2,-x-3/4
z+1/2,-y-1/4,-x-1/4

loop_
_atom_site_label
_atom_site_type_symbol
_atom_site_fract_x
_atom_site_fract_y
_atom_site_fract_z
_atom_site_occupancy
_atom_site_U_iso_or_equiv
H1 H+1 0.0578 0.0852 -0.0345 1 0.0
Br1 Br-1 0.18861 0.18861 0.18861 1 0.0
Cu1 Cu+2 0.25 0.25 0.25 1 0.0
Br2 Br-1 0.25 0.07731 -0.07731 1 0.0
N1 N-3 0.06938 0.04834 -0.02892 1 0.0
Cr1 Cr+3 0 0 0 1 0.0
H3 H+1 0.0978 0.0472 -0.0021 1 0.0
H2 H+1 0.0822 0.0332 -0.0626 1 0.0
